data_2201685
loop_
_publ_author_name
'Zhuang, Jun-Peng'
'Zheng, Yan'

_publ_section_title
<i>r</i>-1,<i>c</i>-2,<i>t</i>-3,<i>t</i>-4-1,2-Bis(4-methoxyphenyl)-3,4-bis(5-phenyl-1,3,4-oxadiazol-2-yl)cyclobutane
_journal_issue 11
_journal_name_full 'Acta Crystallographica Section E'
_journal_page_first o1195
_journal_page_last o1197
_journal_paper_doi 10.1107/S1600536802017713
_journal_volume 58
_journal_year 2002
_chemical_formula_iupac 'C34 H28 N4 O4'
_chemical_formula_moiety 'C34 H28 N4 O4'
_chemical_formula_sum 'C34 H28 N4 O4'
_chemical_formula_weight 556.60
_chemical_name_systematic
;
r-1,c-2,t-3,t-4-1,2-Bis(4-methoxyphenyl)-3,4-bis(5-phenyl-1,3,4-
oxadiazol-2-yl)cyclobutane
;
_space_group_IT_number 2
_symmetry_cell_setting triclinic
_symmetry_space_group_name_Hall '-P 1'
_symmetry_space_group_name_H-M 'P -1'
_atom_sites_solution_hydrogens geom
_atom_sites_solution_primary direct
_atom_sites_solution_secondary difmap
_cell_angle_alpha 91.648(2)
_cell_angle_beta 107.925(2)
_cell_angle_gamma 91.642(2)
_cell_formula_units_Z 2
_cell_length_a 9.1746(8)
_cell_length_b 11.3853(10)
_cell_length_c 14.5431(12)
_cell_measurement_reflns_used 5978
_cell_measurement_temperature 298(2)
_cell_measurement_theta_max 25.03
_cell_measurement_theta_min 1.47
_cell_volume 1443.6(2)
_computing_cell_refinement SMART
_computing_data_collection 'SMART (Bruker, 1998)'
_computing_data_reduction 'SHELXTL (Bruker, 1998)'
_computing_molecular_graphics SHELXTL
_computing_publication_material SHELXTL
_computing_structure_refinement 'SHELXL97 (Sheldrick, 1997)'
_computing_structure_solution 'SHELXS97 (Sheldrick, 1997)'
_diffrn_ambient_temperature 298(2)
_diffrn_measured_fraction_theta_full 0.995
_diffrn_measured_fraction_theta_max 0.995
_diffrn_measurement_device_type 'Bruker SMART CCD area-detector'
_diffrn_measurement_method '\f and \w'
_diffrn_radiation_monochromator graphite
_diffrn_radiation_source 'fine-focus sealed tube'
_diffrn_radiation_type MoK\a
_diffrn_radiation_wavelength 0.71073
_diffrn_reflns_av_R_equivalents 0.0116
_diffrn_reflns_av_sigmaI/netI 0.0276
_diffrn_reflns_limit_h_max 7
_diffrn_reflns_limit_h_min -10
_diffrn_reflns_limit_k_max 13
_diffrn_reflns_limit_k_min -13
_diffrn_reflns_limit_l_max 17
_diffrn_reflns_limit_l_min -17
_diffrn_reflns_number 6052
_diffrn_reflns_theta_full 25.03
_diffrn_reflns_theta_max 25.03
_diffrn_reflns_theta_min 1.47
_diffrn_standards_decay_% 0
_diffrn_standards_interval_count 0
_diffrn_standards_interval_time 0
_diffrn_standards_number 0
_exptl_absorpt_coefficient_mu 0.085
_exptl_absorpt_correction_type none
_exptl_crystal_colour colorless
_exptl_crystal_density_diffrn 1.280
_exptl_crystal_density_method 'not measured'
_exptl_crystal_description plate
_exptl_crystal_F_000 584
_exptl_crystal_size_max 0.35
_exptl_crystal_size_mid 0.30
_exptl_crystal_size_min 0.30
_refine_diff_density_max 0.134
_refine_diff_density_min -0.156
_refine_ls_extinction_method none
_refine_ls_goodness_of_fit_ref 0.996
_refine_ls_hydrogen_treatment constr
_refine_ls_matrix_type full
_refine_ls_number_parameters 388
_refine_ls_number_reflns 5079
_refine_ls_number_restraints 0
_refine_ls_restrained_S_all 0.996
_refine_ls_R_factor_all 0.0705
_refine_ls_R_factor_gt 0.0437
_refine_ls_shift/su_max <0.001
_refine_ls_shift/su_mean 0.000
_refine_ls_structure_factor_coef Fsqd
_refine_ls_weighting_details 'calc w = 1/[\s^2^(Fo^2^)+(0.0766P)^2^+0.0284P] where P = (Fo^2^+2Fc^2^)/3'
_refine_ls_weighting_scheme calc
_refine_ls_wR_factor_gt 0.1156
_refine_ls_wR_factor_ref 0.1329
_reflns_number_gt 3382
_reflns_number_total 5079
_reflns_threshold_expression I>2\s(I)
_cod_data_source_file ww6038.cif
_cod_data_source_block I
_cod_depositor_comments
;
 Marking atoms 'C10', 'H10A', 'H10B', 'H10C' and 'C10'', 'H10D', 'H10E', 'H10F'
 as belonging to disorder groups A/1 and A/2 respectively.

 Antanas Vaitkus,
 2017-03-06

The following automatic conversions were performed:
'_symmetry_cell_setting' value 'Triclinic' changed to 'triclinic'
according to '/home/saulius/struct/CIF-dictionaries/cif_core.dic'
dictionary named 'cif_core.dic' version 2.4.1 from 2010-06-29.

Automatic conversion script
Id: cif_fix_enum 1527 2010-12-29 10:47:43Z saulius 

The following automatic conversions were performed:

'_symmetry_cell_setting' value 'Triclinic' changed to 'triclinic'
according to /home/saulius/struct/CIF-dictionaries/cif_core.dic
dictionary named 'cif_core.dic' version 2.4.1 from 2010-06-29.

Automatic conversion script
Id: cif_fix_values 1715 2011-07-08 13:25:40Z adriana 
;
_cod_database_code 2201685

loop_
_symmetry_equiv_pos_as_xyz
'x, y, z'
'-x, -y, -z'

loop_
_atom_site_label
_atom_site_fract_x
_atom_site_fract_y
_atom_site_fract_z
_atom_site_U_iso_or_equiv
_atom_site_adp_type
_atom_site_calc_flag
_atom_site_refinement_flags
_atom_site_occupancy
_atom_site_disorder_assembly
_atom_site_disorder_group
_atom_site_type_symbol
O1 0.50164(12) 0.37503(9) 0.19416(9) 0.0552(3) Uani d . 1 . . O
N1 0.71024(18) 0.44520(14) 0.30374(13) 0.0706(5) Uani d . 1 . . N
C1 0.6322(2) 0.23538(14) 0.31280(13) 0.0552(5) Uani d . 1 . . C
H1A 0.7371 0.2239 0.3540 0.066 Uiso calc R 1 . . H
O2 0.37046(14) 0.37125(10) 0.35694(9) 0.0609(3) Uani d . 1 . . O
C2 0.57560(19) 0.12783(14) 0.24310(12) 0.0521(4) Uani d . 1 . . C
H2A 0.4865 0.1502 0.1902 0.062 Uiso calc R 1 . . H
N2 0.64559(19) 0.53618(13) 0.24209(13) 0.0718(5) Uani d . 1 . . N
O3 0.93683(19) -0.24599(12) 0.54582(11) 0.0950(5) Uani d . 1 . . O
N3 0.24367(18) 0.22046(14) 0.26664(13) 0.0713(5) Uani d . 1 . . N
C3 0.5156(2) 0.07018(15) 0.32276(13) 0.0567(5) Uani d . 1 . . C
H3A 0.4116 0.0354 0.2956 0.068 Uiso calc R 1 . . H
N4 0.15029(18) 0.31896(15) 0.24854(14) 0.0734(5) Uani d . 1 . . N
C4 0.5160(2) 0.19590(16) 0.36706(14) 0.0595(5) Uani d . 1 . . C
H4A 0.5590 0.2014 0.4377 0.071 Uiso calc R 1 . . H
O4 0.9684(2) -0.11107(17) 0.07510(14) 0.1064(6) Uani d . 1 . . O
C5 0.62279(19) 0.35372(15) 0.27309(13) 0.0544(5) Uani d . 1 . . C
C6 0.5242(2) 0.49087(14) 0.17950(14) 0.0540(4) Uani d . 1 . . C
C7 0.3697(2) 0.25519(16) 0.32924(14) 0.0593(5) Uani d . 1 . . C
C8 0.2294(2) 0.40444(16) 0.30246(14) 0.0581(5) Uani d . 1 . . C
C9 0.9382(3) -0.36345(18) 0.51319(17) 0.0856(7) Uani d . 1 . . C
H9A 1.0178 -0.4033 0.5591 0.128 Uiso calc R 1 . . H
H9B 0.9568 -0.3650 0.4517 0.128 Uiso calc R 1 . . H
H9C 0.8409 -0.4021 0.5064 0.128 Uiso calc R 1 . . H
C10 1.1249(6) -0.0921(5) 0.0994(4) 0.1022(17) Uani d P 0.50 A 1 C
H10A 1.1649 -0.1440 0.0607 0.153 Uiso calc PR 0.50 A 1 H
H10B 1.1712 -0.1072 0.1666 0.153 Uiso calc PR 0.50 A 1 H
H10C 1.1476 -0.0120 0.0880 0.153 Uiso calc PR 0.50 A 1 H
C10' 0.9176(9) -0.1814(7) 0.0021(7) 0.174(3) Uani d P 0.50 A 2 C
H10D 0.8085 -0.1923 -0.0129 0.261 Uiso calc PR 0.50 A 2 H
H10E 0.9646 -0.2557 0.0163 0.261 Uiso calc PR 0.50 A 2 H
H10F 0.9411 -0.1494 -0.0522 0.261 Uiso calc PR 0.50 A 2 H
C11 0.6236(2) -0.01364(15) 0.38470(13) 0.0558(5) Uani d . 1 . . C
C12 0.6231(2) -0.12840(15) 0.35276(14) 0.0617(5) Uani d . 1 . . C
H12A 0.5515 -0.1531 0.2943 0.074 Uiso calc R 1 . . H
C13 0.7242(2) -0.20894(16) 0.40350(15) 0.0657(5) Uani d . 1 . . C
H13A 0.7201 -0.2858 0.3791 0.079 Uiso calc R 1 . . H
C14 0.8301(2) -0.17500(16) 0.48956(14) 0.0675(5) Uani d . 1 . . C
C15 0.8348(3) -0.06057(18) 0.52350(16) 0.0916(8) Uani d . 1 . . C
H15A 0.9069 -0.0362 0.5818 0.110 Uiso calc R 1 . . H
C16 0.7332(3) 0.01805(17) 0.47159(16) 0.0835(7) Uani d . 1 . . C
H16A 0.7385 0.0951 0.4958 0.100 Uiso calc R 1 . . H
C21 0.6822(2) 0.06601(14) 0.19986(12) 0.0519(4) Uani d . 1 . . C
C22 0.6251(2) -0.01983(17) 0.12780(15) 0.0680(5) Uani d . 1 . . C
H22A 0.5204 -0.0383 0.1068 0.082 Uiso calc R 1 . . H
C23 0.7195(3) -0.07921(19) 0.08594(16) 0.0783(6) Uani d . 1 . . C
H23A 0.6783 -0.1370 0.0376 0.094 Uiso calc R 1 . . H
C24 0.8749(3) -0.05263(18) 0.11598(16) 0.0702(6) Uani d . 1 . . C
C25 0.9338(2) 0.03328(18) 0.18649(15) 0.0688(5) Uani d . 1 . . C
H25A 1.0383 0.0525 0.2064 0.083 Uiso calc R 1 . . H
C26 0.8387(2) 0.09148(16) 0.22821(14) 0.0621(5) Uani d . 1 . . C
H26A 0.8806 0.1492 0.2765 0.074 Uiso calc R 1 . . H
C31 0.4161(2) 0.54561(15) 0.09864(13) 0.0546(5) Uani d . 1 . . C
C32 0.4515(3) 0.65460(17) 0.07104(16) 0.0729(6) Uani d . 1 . . C
H32A 0.5436 0.6937 0.1049 0.087 Uiso calc R 1 . . H
C33 0.3509(3) 0.70593(19) -0.00667(17) 0.0821(7) Uani d . 1 . . C
H33A 0.3758 0.7795 -0.0250 0.098 Uiso calc R 1 . . H
C34 0.2163(3) 0.6502(2) -0.05652(17) 0.0828(7) Uani d . 1 . . C
H34A 0.1493 0.6850 -0.1093 0.099 Uiso calc R 1 . . H
C35 0.1795(3) 0.5426(2) -0.02887(18) 0.0956(8) Uani d . 1 . . C
H35A 0.0864 0.5046 -0.0624 0.115 Uiso calc R 1 . . H
C36 0.2796(2) 0.4898(2) 0.04862(17) 0.0830(7) Uani d . 1 . . C
H36A 0.2542 0.4163 0.0668 0.100 Uiso calc R 1 . . H
C41 0.1906(2) 0.52707(16) 0.30812(14) 0.0577(5) Uani d . 1 . . C
C42 0.3027(2) 0.61386(18) 0.34783(16) 0.0714(6) Uani d . 1 . . C
H42A 0.4045 0.5940 0.3737 0.086 Uiso calc R 1 . . H
C43 0.2637(3) 0.72967(19) 0.34902(18) 0.0816(6) Uani d . 1 . . C
H43A 0.3391 0.7882 0.3755 0.098 Uiso calc R 1 . . H
C44 0.1131(3) 0.7587(2) 0.31096(18) 0.0834(7) Uani d . 1 . . C
H44A 0.0868 0.8369 0.3120 0.100 Uiso calc R 1 . . H
C45 0.0021(3) 0.6733(2) 0.27161(18) 0.0835(7) Uani d . 1 . . C
H45A -0.0995 0.6935 0.2456 0.100 Uiso calc R 1 . . H
C46 0.0400(2) 0.55800(18) 0.27043(15) 0.0712(6) Uani d . 1 . . C
H46A -0.0362 0.5001 0.2441 0.085 Uiso calc R 1 . . H

loop_
_atom_site_aniso_label
_atom_site_aniso_U_11
_atom_site_aniso_U_22
_atom_site_aniso_U_33
_atom_site_aniso_U_12
_atom_site_aniso_U_13
_atom_site_aniso_U_23
O1 0.0530(7) 0.0464(7) 0.0586(8) 0.0042(5) 0.0058(6) 0.0047(5)
N1 0.0632(10) 0.0516(9) 0.0803(12) 0.0037(8) -0.0026(9) 0.0024(8)
C1 0.0519(10) 0.0478(10) 0.0575(11) 0.0124(8) 0.0038(9) 0.0008(8)
O2 0.0615(8) 0.0567(8) 0.0612(8) 0.0172(6) 0.0127(6) 0.0006(6)
C2 0.0535(10) 0.0465(9) 0.0486(10) 0.0086(8) 0.0039(8) 0.0032(8)
N2 0.0670(10) 0.0490(9) 0.0839(12) 0.0017(8) 0.0002(9) 0.0048(8)
O3 0.1270(13) 0.0580(9) 0.0730(10) 0.0388(8) -0.0117(9) 0.0001(7)
N3 0.0591(10) 0.0588(10) 0.0920(14) 0.0104(8) 0.0168(10) 0.0021(9)
C3 0.0585(11) 0.0500(10) 0.0585(12) 0.0101(8) 0.0127(9) 0.0063(8)
N4 0.0566(10) 0.0637(10) 0.0947(13) 0.0126(8) 0.0150(9) -0.0006(10)
C4 0.0656(12) 0.0557(11) 0.0535(11) 0.0174(9) 0.0112(9) 0.0057(9)
O4 0.1210(15) 0.1124(14) 0.1014(14) 0.0254(12) 0.0570(12) -0.0118(11)
C5 0.0474(10) 0.0497(10) 0.0585(11) 0.0091(8) 0.0046(8) -0.0020(8)
C6 0.0551(11) 0.0427(10) 0.0636(12) 0.0048(8) 0.0175(9) 0.0018(8)
C7 0.0638(12) 0.0551(11) 0.0609(12) 0.0135(9) 0.0208(10) 0.0055(9)
C8 0.0504(10) 0.0612(11) 0.0624(12) 0.0126(9) 0.0159(9) 0.0056(9)
C9 0.1187(19) 0.0547(12) 0.0763(15) 0.0317(12) 0.0167(14) 0.0103(11)
C10 0.078(3) 0.141(5) 0.113(4) 0.036(3) 0.063(3) 0.018(3)
C10' 0.188(8) 0.153(7) 0.208(9) -0.004(6) 0.108(7) -0.070(6)
C11 0.0644(12) 0.0488(10) 0.0539(11) 0.0112(8) 0.0166(9) 0.0070(8)
C12 0.0688(12) 0.0513(11) 0.0582(12) 0.0041(9) 0.0094(9) 0.0016(9)
C13 0.0813(13) 0.0439(10) 0.0671(13) 0.0118(9) 0.0148(11) 0.0023(9)
C14 0.0885(14) 0.0514(11) 0.0545(12) 0.0231(10) 0.0077(11) 0.0068(9)
C15 0.1205(19) 0.0637(13) 0.0620(14) 0.0336(13) -0.0157(13) -0.0071(11)
C16 0.1155(18) 0.0517(12) 0.0637(14) 0.0307(12) -0.0032(13) -0.0049(10)
C21 0.0581(11) 0.0458(9) 0.0468(10) 0.0071(8) 0.0079(8) 0.0075(8)
C22 0.0682(13) 0.0679(12) 0.0659(13) -0.0063(10) 0.0194(10) -0.0075(10)
C23 0.0969(17) 0.0689(13) 0.0708(15) -0.0079(12) 0.0313(13) -0.0180(11)
C24 0.0824(15) 0.0663(13) 0.0710(14) 0.0118(11) 0.0360(12) 0.0064(11)
C25 0.0636(12) 0.0697(13) 0.0716(14) 0.0088(10) 0.0180(11) 0.0034(11)
C26 0.0624(12) 0.0556(11) 0.0609(12) 0.0083(9) 0.0081(10) -0.0003(9)
C31 0.0554(11) 0.0530(10) 0.0572(11) 0.0102(8) 0.0189(9) 0.0067(9)
C32 0.0785(14) 0.0561(12) 0.0779(15) 0.0056(10) 0.0140(11) 0.0105(11)
C33 0.1010(18) 0.0639(13) 0.0794(16) 0.0149(13) 0.0225(14) 0.0195(12)
C34 0.0858(17) 0.0927(17) 0.0680(15) 0.0274(14) 0.0167(13) 0.0254(13)
C35 0.0704(15) 0.117(2) 0.0841(17) -0.0050(14) -0.0005(12) 0.0329(15)
C36 0.0727(14) 0.0836(15) 0.0799(16) -0.0083(12) 0.0038(12) 0.0269(12)
C41 0.0572(11) 0.0585(11) 0.0604(12) 0.0136(9) 0.0210(9) 0.0057(9)
C42 0.0612(12) 0.0686(13) 0.0822(15) 0.0149(10) 0.0183(11) -0.0030(11)
C43 0.0834(16) 0.0623(13) 0.1006(18) 0.0060(12) 0.0310(14) -0.0063(12)
C44 0.0960(18) 0.0624(13) 0.0934(18) 0.0277(13) 0.0289(14) 0.0083(12)
C45 0.0728(14) 0.0769(15) 0.0949(17) 0.0301(12) 0.0147(13) 0.0051(13)
C46 0.0586(12) 0.0700(13) 0.0827(15) 0.0153(10) 0.0175(11) 0.0035(11)

loop_
_atom_type_symbol
_atom_type_description
_atom_type_scat_dispersion_real
_atom_type_scat_dispersion_imag
_atom_type_scat_source
C C 0.0033 0.0016 'International Tables Vol C Tables 4.2.6.8 and 6.1.1.4'
H H 0.0000 0.0000 'International Tables Vol C Tables 4.2.6.8 and 6.1.1.4'
N N 0.0061 0.0033 'International Tables Vol C Tables 4.2.6.8 and 6.1.1.4'
O O 0.0106 0.0060 'International Tables Vol C Tables 4.2.6.8 and 6.1.1.4'

loop_
_geom_angle_atom_site_label_1
_geom_angle_atom_site_label_2
_geom_angle_atom_site_label_3
_geom_angle
_geom_angle_publ_flag
C6 O1 C5 103.09(13) ?
C5 N1 N2 106.55(15) ?
C5 C1 C2 119.08(15) ?
C5 C1 C4 119.34(14) ?
C2 C1 C4 88.40(13) y
C5 C1 H1A 109.4 ?
C2 C1 H1A 109.4 ?
C4 C1 H1A 109.4 ?
C8 O2 C7 102.63(14) ?
C21 C2 C1 120.77(15) ?
C21 C2 C3 121.71(14) ?
C1 C2 C3 88.14(13) y
C21 C2 H2A 108.1 ?
C1 C2 H2A 108.1 ?
C3 C2 H2A 108.1 ?
C6 N2 N1 106.24(14) ?
C14 O3 C9 117.95(16) y
C7 N3 N4 106.34(16) ?
C11 C3 C4 116.45(15) ?
C11 C3 C2 114.27(14) ?
C4 C3 C2 87.64(13) y
C11 C3 H3A 112.1 ?
C4 C3 H3A 112.1 ?
C2 C3 H3A 112.1 ?
C8 N4 N3 106.36(16) ?
C7 C4 C3 114.17(16) ?
C7 C4 C1 110.68(15) ?
C3 C4 C1 87.89(13) y
C7 C4 H4A 113.8 ?
C3 C4 H4A 113.8 ?
C1 C4 H4A 113.8 ?
C10' O4 C24 122.8(4) ?
C10' O4 C10 111.7(4) ?
C24 O4 C10 125.1(3) y
N1 C5 O1 112.13(15) ?
N1 C5 C1 129.65(17) ?
O1 C5 C1 118.17(15) ?
N2 C6 O1 111.99(16) ?
N2 C6 C31 129.02(16) ?
O1 C6 C31 118.99(15) ?
N3 C7 O2 112.50(16) ?
N3 C7 C4 130.89(18) ?
O2 C7 C4 116.21(17) ?
N4 C8 O2 112.16(16) ?
N4 C8 C41 129.04(17) ?
O2 C8 C41 118.73(17) ?
O3 C9 H9A 109.5 ?
O3 C9 H9B 109.5 ?
H9A C9 H9B 109.5 ?
O3 C9 H9C 109.5 ?
H9A C9 H9C 109.5 ?
H9B C9 H9C 109.5 ?
O4 C10 H10A 109.5 ?
O4 C10 H10B 109.5 ?
H10A C10 H10B 109.5 ?
O4 C10 H10C 109.5 ?
H10A C10 H10C 109.5 ?
H10B C10 H10C 109.5 ?
O4 C10' H10D 109.5 ?
O4 C10' H10E 109.5 ?
H10D C10' H10E 109.5 ?
O4 C10' H10F 109.5 ?
H10D C10' H10F 109.5 ?
H10E C10' H10F 109.5 ?
C12 C11 C16 115.86(17) ?
C12 C11 C3 119.77(17) ?
C16 C11 C3 124.27(16) ?
C11 C12 C13 123.01(18) ?
C11 C12 H12A 118.5 ?
C13 C12 H12A 118.5 ?
C14 C13 C12 119.62(17) ?
C14 C13 H13A 120.2 ?
C12 C13 H13A 120.2 ?
C13 C14 O3 125.08(17) y
C13 C14 C15 119.01(18) ?
O3 C14 C15 115.90(18) y
C14 C15 C16 120.3(2) ?
C14 C15 H15A 119.8 ?
C16 C15 H15A 119.8 ?
C15 C16 C11 122.19(19) ?
C15 C16 H16A 118.9 ?
C11 C16 H16A 118.9 ?
C22 C21 C26 117.19(18) ?
C22 C21 C2 119.83(16) ?
C26 C21 C2 122.98(16) ?
C21 C22 C23 121.72(19) ?
C21 C22 H22A 119.1 ?
C23 C22 H22A 119.1 ?
C24 C23 C22 119.9(2) ?
C24 C23 H23A 120.1 ?
C22 C23 H23A 120.1 ?
O4 C24 C25 120.5(2) y
O4 C24 C23 120.1(2) y
C25 C24 C23 119.44(19) ?
C24 C25 C26 120.2(2) ?
C24 C25 H25A 119.9 ?
C26 C25 H25A 119.9 ?
C25 C26 C21 121.56(19) ?
C25 C26 H26A 119.2 ?
C21 C26 H26A 119.2 ?
C36 C31 C32 119.16(19) ?
C36 C31 C6 120.95(17) ?
C32 C31 C6 119.89(17) ?
C31 C32 C33 120.2(2) ?
C31 C32 H32A 119.9 ?
C33 C32 H32A 119.9 ?
C34 C33 C32 120.6(2) ?
C34 C33 H33A 119.7 ?
C32 C33 H33A 119.7 ?
C33 C34 C35 119.6(2) ?
C33 C34 H34A 120.2 ?
C35 C34 H34A 120.2 ?
C34 C35 C36 120.4(2) ?
C34 C35 H35A 119.8 ?
C36 C35 H35A 119.8 ?
C31 C36 C35 120.1(2) ?
C31 C36 H36A 120.0 ?
C35 C36 H36A 120.0 ?
C46 C41 C42 119.23(18) ?
C46 C41 C8 119.57(18) ?
C42 C41 C8 121.17(17) ?
C43 C42 C41 120.0(2) ?
C43 C42 H42A 120.0 ?
C41 C42 H42A 120.0 ?
C44 C43 C42 119.9(2) ?
C44 C43 H43A 120.1 ?
C42 C43 H43A 120.1 ?
C45 C44 C43 120.3(2) ?
C45 C44 H44A 119.8 ?
C43 C44 H44A 119.8 ?
C44 C45 C46 120.1(2) ?
C44 C45 H45A 120.0 ?
C46 C45 H45A 120.0 ?
C45 C46 C41 120.5(2) ?
C45 C46 H46A 119.8 ?
C41 C46 H46A 119.8 ?

loop_
_geom_bond_atom_site_label_1
_geom_bond_atom_site_label_2
_geom_bond_site_symmetry_2
_geom_bond_distance
_geom_bond_publ_flag
O1 C6 . 1.3621(19) ?
O1 C5 . 1.3631(19) ?
N1 C5 . 1.278(2) ?
N1 N2 . 1.411(2) ?
C1 C5 . 1.475(2) y
C1 C2 . 1.538(2) y
C1 C4 . 1.572(3) y
C1 H1A . 0.9800 ?
O2 C8 . 1.364(2) ?
O2 C7 . 1.369(2) ?
C2 C21 . 1.497(2) y
C2 C3 . 1.579(2) y
C2 H2A . 0.9800 ?
N2 C6 . 1.285(2) ?
O3 C14 . 1.368(2) y
O3 C9 . 1.408(2) y
N3 C7 . 1.276(2) ?
N3 N4 . 1.412(2) ?
C3 C11 . 1.503(2) y
C3 C4 . 1.552(2) y
C3 H3A . 0.9800 ?
N4 C8 . 1.286(2) ?
C4 C7 . 1.476(2) y
C4 H4A . 0.9800 ?
O4 C10' . 1.269(8) ?
O4 C24 . 1.362(3) y
O4 C10 . 1.378(5) y
C6 C31 . 1.454(2) ?
C8 C41 . 1.457(2) ?
C9 H9A . 0.9600 ?
C9 H9B . 0.9600 ?
C9 H9C . 0.9600 ?
C10 H10A . 0.9600 ?
C10 H10B . 0.9600 ?
C10 H10C . 0.9600 ?
C10' H10D . 0.9600 ?
C10' H10E . 0.9600 ?
C10' H10F . 0.9600 ?
C11 C12 . 1.373(2) ?
C11 C16 . 1.382(3) ?
C12 C13 . 1.383(3) ?
C12 H12A . 0.9300 ?
C13 C14 . 1.364(3) ?
C13 H13A . 0.9300 ?
C14 C15 . 1.375(3) ?
C15 C16 . 1.376(3) ?
C15 H15A . 0.9300 ?
C16 H16A . 0.9300 ?
C21 C22 . 1.379(2) ?
C21 C26 . 1.385(2) ?
C22 C23 . 1.383(3) ?
C22 H22A . 0.9300 ?
C23 C24 . 1.378(3) ?
C23 H23A . 0.9300 ?
C24 C25 . 1.368(3) ?
C25 C26 . 1.380(3) ?
C25 H25A . 0.9300 ?
C26 H26A . 0.9300 ?
C31 C36 . 1.366(3) ?
C31 C32 . 1.376(3) ?
C32 C33 . 1.378(3) ?
C32 H32A . 0.9300 ?
C33 C34 . 1.353(3) ?
C33 H33A . 0.9300 ?
C34 C35 . 1.366(3) ?
C34 H34A . 0.9300 ?
C35 C36 . 1.382(3) ?
C35 H35A . 0.9300 ?
C36 H36A . 0.9300 ?
C41 C46 . 1.381(3) ?
C41 C42 . 1.382(3) ?
C42 C43 . 1.377(3) ?
C42 H42A . 0.9300 ?
C43 C44 . 1.375(3) ?
C43 H43A . 0.9300 ?
C44 C45 . 1.365(3) ?
C44 H44A . 0.9300 ?
C45 C46 . 1.369(3) ?
C45 H45A . 0.9300 ?
C46 H46A . 0.9300 ?
